data_7236288
loop_
_publ_author_name
'Meng, Xiang-min'
'Zhang, Xia'
'Qi, Peng-fei'
'Zong, Zi-ao'
'Jin, Fan'
'Fan, Yu-hua'

_publ_section_title
;
 Syntheses, structures, luminescent and photocatalytic properties of
 various polymers based on a &#x201C;V&#x201D;-shaped dicarboxylic acid
;
_journal_issue 9
_journal_name_full 'RSC Advances'
_journal_page_first 4855
_journal_paper_doi 10.1039/C6RA27509E
_journal_volume 7
_journal_year 2017
_chemical_formula_sum 'C35 H24 Cd N6 O4'
_chemical_formula_weight 705.00
_space_group_IT_number 14
_space_group_name_Hall '-P 2ybc'
_space_group_name_H-M_alt 'P 1 21/c 1'
_symmetry_cell_setting monoclinic
_symmetry_space_group_name_H-M 'P 1 21/c 1'
_atom_sites_solution_hydrogens geom
_atom_sites_solution_primary direct
_atom_sites_solution_secondary difmap
_audit_creation_method SHELXL-97
_audit_update_record
;
2015-05-25 deposited with the CCDC.
2017-01-01 downloaded from the CCDC.
;
_cell_angle_alpha 90.00
_cell_angle_beta 109.982(2)
_cell_angle_gamma 90.00
_cell_formula_units_Z 4
_cell_length_a 17.3405(15)
_cell_length_b 13.6821(11)
_cell_length_c 25.213(2)
_cell_measurement_reflns_used 4699
_cell_measurement_temperature 298(2)
_cell_measurement_theta_max 21.069
_cell_measurement_theta_min 2.274
_cell_volume 5621.8(8)
_computing_cell_refinement 'Bruker SMART'
_computing_data_collection 'Bruker SMART'
_computing_data_reduction 'Bruker SAINT'
_computing_molecular_graphics 'Bruker SHELXTL'
_computing_publication_material 'Bruker SHELXTL'
_computing_structure_refinement 'SHELXL-97 (Sheldrick, 1997)'
_computing_structure_solution 'SHELXS-97 (Sheldrick, 1990)'
_diffrn_ambient_temperature 298(2)
_diffrn_measured_fraction_theta_full 0.997
_diffrn_measured_fraction_theta_max 0.997
_diffrn_measurement_device_type 'CCD area detector'
_diffrn_measurement_method 'phi and omega scans'
_diffrn_radiation_monochromator graphite
_diffrn_radiation_source 'fine-focus sealed tube'
_diffrn_radiation_type MoK\a
_diffrn_radiation_wavelength 0.71073
_diffrn_reflns_av_R_equivalents 0.0634
_diffrn_reflns_av_sigmaI/netI 0.1008
_diffrn_reflns_limit_h_max 20
_diffrn_reflns_limit_h_min -16
_diffrn_reflns_limit_k_max 16
_diffrn_reflns_limit_k_min -16
_diffrn_reflns_limit_l_max 28
_diffrn_reflns_limit_l_min -30
_diffrn_reflns_number 27885
_diffrn_reflns_theta_full 25.02
_diffrn_reflns_theta_max 25.02
_diffrn_reflns_theta_min 2.27
_exptl_absorpt_coefficient_mu 0.416
_exptl_absorpt_correction_T_max 0.8681
_exptl_absorpt_correction_T_min 0.8382
_exptl_absorpt_correction_type multi-scan
_exptl_absorpt_process_details sadabs
_exptl_crystal_density_diffrn 0.833
_exptl_crystal_density_method 'not measured'
_exptl_crystal_F_000 1424
_exptl_crystal_size_max 0.44
_exptl_crystal_size_mid 0.37
_exptl_crystal_size_min 0.35
_platon_squeeze_details
;
;
_refine_diff_density_max 0.838
_refine_diff_density_min -0.446
_refine_diff_density_rms 0.085
_refine_ls_extinction_method none
_refine_ls_goodness_of_fit_ref 1.059
_refine_ls_hydrogen_treatment mixed
_refine_ls_matrix_type full
_refine_ls_number_parameters 597
_refine_ls_number_reflns 9891
_refine_ls_number_restraints 0
_refine_ls_restrained_S_all 1.059
_refine_ls_R_factor_all 0.1063
_refine_ls_R_factor_gt 0.0550
_refine_ls_shift/su_max 0.001
_refine_ls_shift/su_mean 0.000
_refine_ls_structure_factor_coef Fsqd
_refine_ls_weighting_details 'calc w=1/[\s^2^(Fo^2^)+(0.0484P)^2^+0.0000P] where P=(Fo^2^+2Fc^2^)/3'
_refine_ls_weighting_scheme calc
_refine_ls_wR_factor_gt 0.1251
_refine_ls_wR_factor_ref 0.1338
_reflns_number_gt 4924
_reflns_number_total 9891
_reflns_threshold_expression >2sigma(I)
_cod_data_source_file c6ra27509e2.cif
_cod_data_source_block 150509e
_cod_depositor_comments
;
The following automatic conversions were performed:

data item '_symmetry_cell_setting' value 'Monoclinic' was changed to
'monoclinic' in accordance with the
/home/saulius/struct/COD-crude-data/automatic-downloads/DataCite-retrospective/RSC/depositions/lib/dictionaries/cif_core.dic
dictionary named 'cif_core.dic' version 2.4.2 last updated on
2011-04-26.

Automatic conversion script
Id: cif_fix_values 6909 2019-04-08 15:41:33Z antanas 
;
_cod_original_cell_volume 5621.9(8)
_cod_original_sg_symbol_H-M P2(1)/c
_cod_database_code 7236288

loop_
_symmetry_equiv_pos_as_xyz
'x, y, z'
'-x, y+1/2, -z+1/2'
'-x, -y, -z'
'x, -y-1/2, z-1/2'

loop_
_atom_site_label
_atom_site_type_symbol
_atom_site_fract_x
_atom_site_fract_y
_atom_site_fract_z
_atom_site_U_iso_or_equiv
_atom_site_adp_type
_atom_site_occupancy
_atom_site_symmetry_multiplicity
_atom_site_calc_flag
_atom_site_refinement_flags
_atom_site_disorder_assembly
_atom_site_disorder_group
Cd1 Cd 0.45139(2) 0.27461(3) 0.821184(13) 0.04473(15) Uani 1 1 d . . .
N1 N 0.4447(3) 0.5993(3) 0.84017(16) 0.0590(13) Uani 1 1 d . . .
N2 N 0.4312(3) 0.4425(3) 0.81917(17) 0.0589(13) Uani 1 1 d . . .
N3 N 0.5759(3) 0.7744(3) 1.01338(15) 0.0484(11) Uani 1 1 d . . .
C5 C 0.6504(4) 0.8096(4) 1.0990(2) 0.0724(18) Uani 1 1 d . . .
H5 H 0.6918 0.8360 1.1297 0.087 Uiso 1 1 calc R . .
N5 N 0.4642(3) 0.1058(3) 0.81715(18) 0.0574(13) Uani 1 1 d . . .
N6 N 0.4817(3) -0.0504(3) 0.83639(17) 0.0564(13) Uani 1 1 d . . .
O1 O 0.3000(2) 0.2523(3) 0.75825(16) 0.0845(13) Uani 1 1 d . . .
O2 O 0.3974(2) 0.2709(3) 0.72336(12) 0.0608(10) Uani 1 1 d . . .
O3 O 0.5894(3) 0.2982(4) 0.8975(2) 0.1123(18) Uani 1 1 d . . .
O4 O 0.5817(2) 0.2872(3) 0.81008(16) 0.0765(12) Uani 1 1 d . . .
C1 C 0.4730(3) 0.5089(4) 0.8540(2) 0.0510(15) Uani 1 1 d . . .
H1 H 0.5184 0.4947 0.8856 0.061 Uiso 1 1 calc R . .
C2 C 0.3712(4) 0.4914(5) 0.7805(3) 0.110(3) Uani 1 1 d . . .
H2 H 0.3310 0.4636 0.7496 0.133 Uiso 1 1 calc R . .
C3 C 0.3784(4) 0.5881(5) 0.7935(3) 0.111(3) Uani 1 1 d . . .
H3 H 0.3437 0.6376 0.7737 0.134 Uiso 1 1 calc R . .
C6 C 0.6409(4) 0.8266(4) 1.0444(2) 0.0723(18) Uani 1 1 d . . .
H6 H 0.6733 0.8669 1.0309 0.087 Uiso 1 1 calc R . .
N4 N 0.5912(3) 0.7485(3) 1.10251(15) 0.0527(12) Uani 1 1 d . . .
C4 C 0.5481(3) 0.7298(4) 1.0501(2) 0.0545(14) Uani 1 1 d . . .
H4 H 0.5023 0.6892 1.0394 0.065 Uiso 1 1 calc R . .
C7 C 0.4790(3) 0.0389(4) 0.8552(2) 0.0531(15) Uani 1 1 d . A .
H7 H 0.4870 0.0525 0.8928 0.064 Uiso 1 1 calc R . .
C8 C 0.491(3) -0.0363(19) 0.7871(12) 0.062(7) Uani 0.54(6) 1 d P A 1
H8 H 0.5031 -0.0839 0.7648 0.075 Uiso 0.54(6) 1 calc PR A 1
C9 C 0.479(2) 0.059(2) 0.7749(11) 0.057(6) Uani 0.54(6) 1 d P A 1
H9 H 0.4817 0.0884 0.7422 0.068 Uiso 0.54(6) 1 calc PR A 1
C10 C 0.4748(3) 0.6888(4) 0.8686(2) 0.0461(14) Uani 1 1 d . . .
C11 C 0.5109(3) 0.6873(4) 0.9255(2) 0.0486(14) Uani 1 1 d . . .
H11 H 0.5165 0.6289 0.9453 0.058 Uiso 1 1 calc R . .
C12 C 0.5396(3) 0.7741(4) 0.95383(18) 0.0454(12) Uani 1 1 d . . .
C13 C 0.5309(3) 0.8612(4) 0.92427(19) 0.0469(14) Uani 1 1 d . . .
H13 H 0.5502 0.9194 0.9432 0.056 Uiso 1 1 calc R . .
C14 C 0.4933(3) 0.8603(4) 0.8665(2) 0.0436(13) Uani 1 1 d . . .
C15 C 0.4662(3) 0.7739(4) 0.83849(18) 0.0467(13) Uani 1 1 d . . .
H15 H 0.4423 0.7732 0.7994 0.056 Uiso 1 1 calc R . .
C16 C 0.3252(4) 0.2537(5) 0.7176(2) 0.0709(19) Uani 1 1 d . . .
C17 C 0.267(4) 0.212(2) 0.662(2) 0.086(11) Uani 0.571(4) 1 d P . 1
C18 C 0.1901(9) 0.1870(13) 0.6524(5) 0.085(4) Uani 0.571(4) 1 d P . 1
H18 H 0.1710 0.1861 0.6827 0.102 Uiso 0.571(4) 1 calc PR . 1
C19 C 0.1370(7) 0.1620(11) 0.6003(5) 0.094(4) Uani 0.571(4) 1 d P . 1
H19 H 0.0822 0.1499 0.5954 0.113 Uiso 0.571(4) 1 calc PR . 1
C20 C 0.1630(8) 0.1545(12) 0.5561(5) 0.095(5) Uani 0.571(4) 1 d P . 1
C21 C 0.2435(10) 0.1795(13) 0.5647(6) 0.093(5) Uani 0.571(4) 1 d P . 1
H21 H 0.2624 0.1778 0.5344 0.111 Uiso 0.571(4) 1 calc PR . 1
C22 C 0.297(4) 0.207(2) 0.618(2) 0.089(10) Uani 0.571(4) 1 d P . 1
H22 H 0.3517 0.2218 0.6230 0.107 Uiso 0.571(4) 1 calc PR . 1
C23 C 0.6207(4) 0.2967(5) 0.8598(3) 0.087(2) Uani 1 1 d . . .
C24 C 0.7117(19) 0.3308(19) 0.8794(13) 0.101(9) Uani 0.571(4) 1 d P . 1
C25 C 0.7614(8) 0.3443(13) 0.9328(6) 0.102(5) Uani 0.571(4) 1 d P . 1
H25 H 0.7378 0.3437 0.9608 0.122 Uiso 0.571(4) 1 calc PR . 1
C26 C 0.8438(9) 0.3589(12) 0.9491(6) 0.114(5) Uani 0.571(4) 1 d P . 1
H26 H 0.8742 0.3642 0.9874 0.136 Uiso 0.571(4) 1 calc PR . 1
C27 C 0.8804(8) 0.3654(12) 0.9132(5) 0.099(5) Uani 0.571(4) 1 d P . 1
C28 C 0.8308(10) 0.3494(13) 0.8567(5) 0.110(5) Uani 0.571(4) 1 d P . 1
H28 H 0.8552 0.3476 0.8291 0.132 Uiso 0.571(4) 1 calc PR . 1
C29 C 0.7511(13) 0.3370(16) 0.8416(9) 0.104(7) Uani 0.571(4) 1 d P . 1
H29 H 0.7206 0.3323 0.8034 0.124 Uiso 0.571(4) 1 calc PR . 1
C30 C 0.1077(8) 0.1196(11) 0.4993(5) 0.105(5) Uani 0.571(4) 1 d P . 1
C31 C 0.0250(7) 0.1404(11) 0.4827(4) 0.105(5) Uani 0.571(4) 1 d P . 1
H31 H 0.0052 0.1756 0.5069 0.126 Uiso 0.571(4) 1 calc PR . 1
C32 C -0.0291(8) 0.1103(12) 0.4312(5) 0.118(5) Uani 0.571(4) 1 d P . 1
C33 C 0.0006(8) 0.0573(12) 0.3955(6) 0.129(6) Uani 0.571(4) 1 d P . 1
H33 H -0.0349 0.0353 0.3608 0.155 Uiso 0.571(4) 1 calc PR . 1
C34 C 0.0840(9) 0.0375(11) 0.4121(5) 0.139(6) Uani 0.571(4) 1 d P . 1
H34 H 0.1040 0.0032 0.3876 0.167 Uiso 0.571(4) 1 calc PR . 1
C35 C 0.1383(8) 0.0671(11) 0.4638(5) 0.119(5) Uani 0.571(4) 1 d P . 1
H35 H 0.1939 0.0521 0.4745 0.143 Uiso 0.571(4) 1 calc PR . 1
C8' C 0.448(3) -0.044(2) 0.7744(12) 0.059(8) Uani 0.46(6) 1 d P A 2
H8' H 0.4368 -0.0953 0.7484 0.071 Uiso 0.46(6) 1 calc PR A 2
C9' C 0.436(3) 0.053(2) 0.7641(12) 0.062(8) Uani 0.46(6) 1 d P A 2
H9' H 0.4137 0.0818 0.7286 0.075 Uiso 0.46(6) 1 calc PR A 2
C17' C 0.268(5) 0.259(3) 0.658(3) 0.081(12) Uani 0.429(4) 1 d P . 2
C18' C 0.1872(11) 0.2845(17) 0.6459(6) 0.090(6) Uani 0.429(4) 1 d P . 2
H18' H 0.1671 0.2970 0.6750 0.107 Uiso 0.429(4) 1 calc PR . 2
C19' C 0.1346(9) 0.2917(15) 0.5895(7) 0.102(6) Uani 0.429(4) 1 d P . 2
H19' H 0.0794 0.3057 0.5823 0.123 Uiso 0.429(4) 1 calc PR . 2
C20' C 0.1610(10) 0.2790(17) 0.5452(6) 0.100(6) Uani 0.429(4) 1 d P . 2
C21' C 0.2449(13) 0.2624(17) 0.5574(8) 0.099(7) Uani 0.429(4) 1 d P . 2
H21' H 0.2664 0.2570 0.5284 0.118 Uiso 0.429(4) 1 calc PR . 2
C22' C 0.295(5) 0.254(3) 0.613(3) 0.088(12) Uani 0.429(4) 1 d P . 2
H22' H 0.3509 0.2443 0.6203 0.105 Uiso 0.429(4) 1 calc PR . 2
C24' C 0.710(3) 0.271(2) 0.8735(17) 0.099(12) Uani 0.429(4) 1 d P . 2
C25' C 0.7588(11) 0.2485(17) 0.9292(7) 0.101(7) Uani 0.429(4) 1 d P . 2
H25' H 0.7354 0.2481 0.9573 0.121 Uiso 0.429(4) 1 calc PR . 2
C26' C 0.8414(10) 0.2271(15) 0.9426(6) 0.104(6) Uani 0.429(4) 1 d P . 2
H26' H 0.8722 0.2068 0.9789 0.125 Uiso 0.429(4) 1 calc PR . 2
C27' C 0.8779(10) 0.2360(16) 0.9018(7) 0.103(6) Uani 0.429(4) 1 d P . 2
C28' C 0.8317(11) 0.2457(17) 0.8485(7) 0.102(7) Uani 0.429(4) 1 d P . 2
H28' H 0.8551 0.2392 0.8206 0.122 Uiso 0.429(4) 1 calc PR . 2
C29' C 0.7487(16) 0.265(2) 0.8334(11) 0.095(9) Uani 0.429(4) 1 d P . 2
H29' H 0.7179 0.2750 0.7956 0.114 Uiso 0.429(4) 1 calc PR . 2
C30' C 0.1033(10) 0.2921(15) 0.4854(7) 0.109(7) Uani 0.429(4) 1 d P . 2
C31' C 0.0204(10) 0.2758(16) 0.4705(6) 0.112(7) Uani 0.429(4) 1 d P . 2
H31' H -0.0011 0.2555 0.4978 0.134 Uiso 0.429(4) 1 calc PR . 2
C32' C -0.0316(10) 0.2892(16) 0.4153(7) 0.117(7) Uani 0.429(4) 1 d P . 2
C33' C -0.0004(12) 0.3197(16) 0.3744(8) 0.133(8) Uani 0.429(4) 1 d P . 2
H33' H -0.0352 0.3291 0.3375 0.160 Uiso 0.429(4) 1 calc PR . 2
C34' C 0.0828(11) 0.3363(16) 0.3888(7) 0.129(8) Uani 0.429(4) 1 d P . 2
H34' H 0.1044 0.3568 0.3616 0.155 Uiso 0.429(4) 1 calc PR . 2
C35' C 0.1340(10) 0.3220(15) 0.4441(8) 0.122(7) Uani 0.429(4) 1 d P . 2
H35' H 0.1901 0.3328 0.4536 0.146 Uiso 0.429(4) 1 calc PR . 2

loop_
_atom_site_aniso_label
_atom_site_aniso_U_11
_atom_site_aniso_U_22
_atom_site_aniso_U_33
_atom_site_aniso_U_23
_atom_site_aniso_U_13
_atom_site_aniso_U_12
Cd1 0.0699(3) 0.0276(2) 0.0322(2) 0.00082(19) 0.01168(16) -0.0018(2)
N1 0.086(4) 0.031(3) 0.040(3) 0.003(2) -0.005(2) 0.001(3)
N2 0.089(4) 0.032(3) 0.041(3) 0.004(2) 0.004(2) 0.005(2)
N3 0.077(3) 0.037(2) 0.033(2) -0.004(2) 0.020(2) -0.012(3)
C5 0.087(5) 0.084(5) 0.041(3) -0.009(3) 0.015(3) -0.023(4)
N5 0.096(4) 0.027(3) 0.049(3) 0.001(2) 0.025(3) 0.004(2)
N6 0.112(4) 0.026(3) 0.039(3) 0.001(2) 0.036(3) 0.001(2)
O1 0.077(3) 0.117(4) 0.050(2) -0.015(2) 0.010(2) -0.009(2)
O2 0.067(3) 0.063(2) 0.039(2) 0.0022(18) 0.0010(18) -0.007(2)
O3 0.075(3) 0.172(6) 0.079(3) 0.017(3) 0.011(3) 0.006(3)
O4 0.067(3) 0.084(3) 0.062(3) 0.026(2) 0.001(2) -0.004(2)
C1 0.072(4) 0.031(4) 0.038(3) 0.001(3) 0.004(3) 0.002(3)
C2 0.136(7) 0.049(5) 0.087(5) -0.011(4) -0.039(4) 0.003(4)
C3 0.136(7) 0.046(5) 0.090(5) -0.005(4) -0.042(5) 0.017(4)
C6 0.090(5) 0.084(5) 0.043(3) -0.006(3) 0.023(3) -0.037(4)
N4 0.078(3) 0.048(3) 0.031(2) 0.0010(19) 0.016(2) -0.003(2)
C4 0.078(4) 0.045(3) 0.039(3) -0.007(3) 0.016(3) -0.014(3)
C7 0.100(5) 0.030(3) 0.031(3) -0.003(3) 0.025(3) 0.000(3)
C8 0.11(2) 0.040(10) 0.040(11) -0.008(8) 0.031(13) -0.003(12)
C9 0.091(18) 0.047(10) 0.039(11) 0.004(8) 0.031(12) 0.002(13)
C10 0.070(4) 0.024(3) 0.039(3) -0.003(3) 0.011(3) 0.002(3)
C11 0.075(4) 0.027(3) 0.042(3) 0.003(3) 0.018(3) 0.001(3)
C12 0.066(3) 0.039(3) 0.034(3) 0.004(3) 0.021(2) 0.001(3)
C13 0.074(4) 0.028(3) 0.045(3) -0.003(2) 0.029(3) -0.003(3)
C14 0.072(4) 0.027(3) 0.039(3) 0.001(3) 0.028(3) 0.007(3)
C15 0.070(4) 0.036(3) 0.030(3) -0.002(3) 0.011(2) 0.005(3)
C16 0.067(5) 0.093(6) 0.045(4) -0.005(3) 0.009(3) -0.003(4)
C17 0.057(16) 0.14(3) 0.052(13) -0.01(2) 0.007(9) 0.00(3)
C18 0.059(11) 0.142(14) 0.052(7) -0.010(8) 0.016(6) -0.017(9)
C19 0.055(8) 0.159(15) 0.061(8) -0.010(8) 0.011(7) -0.012(8)
C20 0.059(10) 0.164(17) 0.053(8) -0.024(8) 0.008(6) -0.009(9)
C21 0.058(11) 0.161(15) 0.053(8) -0.014(11) 0.011(7) -0.008(12)
C22 0.057(11) 0.14(3) 0.054(15) -0.01(2) 0.003(9) -0.01(2)
C23 0.061(5) 0.121(7) 0.070(5) 0.030(5) 0.011(4) -0.001(4)
C24 0.068(12) 0.16(3) 0.062(13) 0.025(17) 0.002(9) -0.002(18)
C25 0.060(11) 0.162(17) 0.070(10) 0.018(10) 0.006(8) -0.001(11)
C26 0.067(11) 0.181(19) 0.068(9) 0.024(9) -0.010(8) -0.001(10)
C27 0.060(10) 0.166(16) 0.058(9) 0.030(8) 0.001(7) 0.000(9)
C28 0.073(12) 0.175(18) 0.065(9) 0.027(10) 0.003(8) -0.002(11)
C29 0.064(13) 0.16(2) 0.064(11) 0.027(13) -0.003(9) -0.006(15)
C30 0.062(9) 0.181(16) 0.064(8) -0.026(8) 0.010(7) 0.005(9)
C31 0.059(9) 0.185(17) 0.060(8) -0.030(8) 0.005(6) 0.003(9)
C32 0.070(10) 0.199(17) 0.065(9) -0.033(9) -0.001(7) 0.007(9)
C33 0.071(10) 0.210(18) 0.085(10) -0.039(10) -0.002(8) 0.014(10)
C34 0.088(11) 0.209(18) 0.095(11) -0.051(10) -0.001(8) 0.026(11)
C35 0.074(9) 0.190(16) 0.071(9) -0.037(9) -0.005(7) 0.004(9)
C8' 0.11(2) 0.034(11) 0.027(10) 0.003(7) 0.013(13) -0.009(14)
C9' 0.10(2) 0.045(12) 0.030(9) 0.000(8) 0.008(13) 0.000(16)
C17' 0.052(19) 0.14(3) 0.047(14) -0.01(3) 0.011(11) -0.01(4)
C18' 0.066(15) 0.15(2) 0.049(9) -0.010(11) 0.014(8) -0.003(13)
C19' 0.061(11) 0.17(2) 0.067(12) -0.007(12) 0.010(9) -0.003(11)
C20' 0.063(13) 0.17(2) 0.058(10) -0.009(12) 0.010(8) -0.010(12)
C21' 0.060(14) 0.16(2) 0.061(12) -0.014(15) 0.008(9) -0.007(17)
C22' 0.059(14) 0.14(3) 0.051(16) -0.01(3) 0.004(11) -0.01(3)
C24' 0.063(15) 0.16(3) 0.058(16) 0.02(2) -0.006(11) 0.00(2)
C25' 0.066(13) 0.16(2) 0.062(11) 0.019(12) 0.000(8) 0.000(14)
C26' 0.065(12) 0.17(2) 0.058(10) 0.022(11) 0.001(9) 0.004(12)
C27' 0.062(12) 0.17(2) 0.063(11) 0.019(11) 0.001(9) -0.001(12)
C28' 0.066(14) 0.17(2) 0.059(11) 0.017(12) 0.006(9) -0.001(13)
C29' 0.061(15) 0.15(3) 0.055(12) 0.018(16) 0.002(10) 0.000(17)
C30' 0.063(12) 0.19(2) 0.064(11) -0.001(12) 0.010(9) -0.010(12)
C31' 0.061(12) 0.19(2) 0.068(11) -0.007(12) 0.003(9) -0.010(13)
C32' 0.068(13) 0.21(2) 0.065(11) -0.001(13) 0.014(10) -0.005(13)
C33' 0.083(15) 0.22(2) 0.075(13) 0.001(13) -0.001(11) -0.007(14)
C34' 0.080(14) 0.22(2) 0.075(13) 0.016(13) 0.013(10) -0.035(14)
C35' 0.073(13) 0.20(2) 0.075(13) -0.003(13) 0.007(11) -0.015(12)

loop_
_atom_type_symbol
_atom_type_description
_atom_type_scat_dispersion_real
_atom_type_scat_dispersion_imag
_atom_type_scat_source
C C 0.0033 0.0016 'International Tables Vol C Tables 4.2.6.8 and 6.1.1.4'
H H 0.0000 0.0000 'International Tables Vol C Tables 4.2.6.8 and 6.1.1.4'
N N 0.0061 0.0033 'International Tables Vol C Tables 4.2.6.8 and 6.1.1.4'
O O 0.0106 0.0060 'International Tables Vol C Tables 4.2.6.8 and 6.1.1.4'
Cd Cd -0.8075 1.2024 'International Tables Vol C Tables 4.2.6.8 and 6.1.1.4'

loop_
_geom_angle_atom_site_label_1
_geom_angle_atom_site_label_2
_geom_angle_atom_site_label_3
_geom_angle
_geom_angle_site_symmetry_1
_geom_angle_site_symmetry_3
N4 Cd1 O2 139.11(16) 3_667 .
N4 Cd1 N2 93.72(14) 3_667 .
O2 Cd1 N2 89.72(13) . .
N4 Cd1 N5 87.88(15) 3_667 .
O2 Cd1 N5 86.67(14) . .
N2 Cd1 N5 175.99(14) . .
N4 Cd1 O4 134.16(14) 3_667 .
O2 Cd1 O4 86.04(14) . .
N2 Cd1 O4 93.91(15) . .
N5 Cd1 O4 87.59(15) . .
N4 Cd1 O3 82.66(17) 3_667 .
O2 Cd1 O3 138.17(17) . .
N2 Cd1 O3 89.24(16) . .
N5 Cd1 O3 94.61(16) . .
O4 Cd1 O3 52.34(15) . .
N4 Cd1 O1 87.04(15) 3_667 .
O2 Cd1 O1 52.23(13) . .
N2 Cd1 O1 89.40(14) . .
N5 Cd1 O1 87.01(14) . .
O4 Cd1 O1 138.15(14) . .
O3 Cd1 O1 169.50(15) . .
C1 N1 C3 104.6(5) . .
C1 N1 C10 128.8(4) . .
C3 N1 C10 126.5(5) . .
C1 N2 C2 105.0(5) . .
C1 N2 Cd1 129.2(4) . .
C2 N2 Cd1 125.8(4) . .
C4 N3 C6 105.8(4) . .
C4 N3 C12 126.9(4) . .
C6 N3 C12 127.0(4) . .
C6 C5 N4 110.1(5) . .
C6 C5 H5 124.9 . .
N4 C5 H5 124.9 . .
C7 N5 C9 102.1(12) . .
C7 N5 C9' 104.8(13) . .
C9 N5 C9' 29.2(12) . .
C7 N5 Cd1 132.2(4) . .
C9 N5 Cd1 123.7(11) . .
C9' N5 Cd1 121.7(13) . .
C7 N6 C8 103.5(12) . .
C7 N6 C14 128.6(5) . 1_545
C8 N6 C14 126.2(12) . 1_545
C7 N6 C8' 106.2(12) . .
C8 N6 C8' 29.0(13) . .
C14 N6 C8' 123.3(13) 1_545 .
C16 O1 Cd1 86.3(4) . .
C16 O2 Cd1 98.9(3) . .
C23 O3 Cd1 87.9(4) . .
C23 O4 Cd1 95.9(4) . .
N2 C1 N1 113.7(5) . .
N2 C1 H1 123.1 . .
N1 C1 H1 123.1 . .
N2 C2 C3 109.1(5) . .
N2 C2 H2 125.5 . .
C3 C2 H2 125.5 . .
N1 C3 C2 107.6(5) . .
N1 C3 H3 126.2 . .
C2 C3 H3 126.2 . .
N3 C6 C5 106.7(5) . .
N3 C6 H6 126.6 . .
C5 C6 H6 126.6 . .
C4 N4 C5 103.9(4) . .
C4 N4 Cd1 125.7(4) . 3_667
C5 N4 Cd1 127.4(3) . 3_667
N4 C4 N3 113.4(5) . .
N4 C4 H4 123.3 . .
N3 C4 H4 123.3 . .
N5 C7 N6 114.5(5) . .
N5 C7 H7 122.8 . .
N6 C7 H7 122.8 . .
N6 C8 C9 108(2) . .
N6 C8 H8 126.2 . .
C9 C8 H8 126.2 . .
C8 C9 N5 110(2) . .
C8 C9 H9 125.2 . .
N5 C9 H9 125.2 . .
C11 C10 C15 121.5(4) . .
C11 C10 N1 118.6(5) . .
C15 C10 N1 119.9(4) . .
C10 C11 C12 119.2(4) . .
C10 C11 H11 120.4 . .
C12 C11 H11 120.4 . .
C13 C12 C11 120.3(4) . .
C13 C12 N3 119.7(5) . .
C11 C12 N3 120.0(5) . .
C14 C13 C12 119.1(4) . .
C14 C13 H13 120.4 . .
C12 C13 H13 120.4 . .
C15 C14 C13 120.3(4) . .
C15 C14 N6 120.4(5) . 1_565
C13 C14 N6 119.3(5) . 1_565
C10 C15 C14 119.5(4) . .
C10 C15 H15 120.2 . .
C14 C15 H15 120.2 . .
O2 C16 O1 122.3(5) . .
O2 C16 C17' 114(3) . .
O1 C16 C17' 122(3) . .
O2 C16 C17 121(2) . .
O1 C16 C17 116(2) . .
C17' C16 C17 25(2) . .
C18 C17 C22 118(5) . .
C18 C17 C16 125(4) . .
C22 C17 C16 116(5) . .
C17 C18 C19 123(3) . .
C17 C18 H18 118.3 . .
C19 C18 H18 118.3 . .
C20 C19 C18 120.7(12) . .
C20 C19 H19 119.6 . .
C18 C19 H19 119.6 . .
C19 C20 C21 117.4(11) . .
C19 C20 C30 121.9(12) . .
C21 C20 C30 120.7(12) . .
C20 C21 C22 122(3) . .
C20 C21 H21 119.1 . .
C22 C21 H21 119.1 . .
C21 C22 C17 118(5) . .
C21 C22 H22 120.9 . .
C17 C22 H22 120.9 . .
O4 C23 O3 123.9(7) . .
O4 C23 C24' 112.1(17) . .
O3 C23 C24' 120.7(17) . .
O4 C23 C24 120.5(14) . .
O3 C23 C24 114.4(13) . .
C24' C23 C24 31.5(15) . .
C25 C24 C29 113(3) . .
C25 C24 C23 127(3) . .
C29 C24 C23 120(2) . .
C24 C25 C26 125(2) . .
C24 C25 H25 117.5 . .
C26 C25 H25 117.5 . .
C27 C26 C25 121.5(13) . .
C27 C26 H26 119.3 . .
C25 C26 H26 119.3 . .
C26 C27 C28 115.4(13) . .
C26 C27 C32 121.2(13) . 4_666
C28 C27 C32 123.4(13) . 4_666
C29 C28 C27 122.2(17) . .
C29 C28 H28 118.9 . .
C27 C28 H28 118.9 . .
C28 C29 C24 123(2) . .
C28 C29 H29 118.7 . .
C24 C29 H29 118.7 . .
C31 C30 C35 119.9(11) . .
C31 C30 C20 118.8(12) . .
C35 C30 C20 121.2(12) . .
C32 C31 C30 121.8(12) . .
C32 C31 H31 119.1 . .
C30 C31 H31 119.1 . .
C31 C32 C33 118.9(13) . .
C31 C32 C27 121.3(13) . 4_465
C33 C32 C27 119.8(11) . 4_465
C32 C33 C34 119.2(12) . .
C32 C33 H33 120.4 . .
C34 C33 H33 120.4 . .
C35 C34 C33 122.0(13) . .
C35 C34 H34 119.0 . .
C33 C34 H34 119.0 . .
C34 C35 C30 118.2(12) . .
C34 C35 H35 120.9 . .
C30 C35 H35 120.9 . .
C9' C8' N6 104(2) . .
C9' C8' H8' 128.2 . .
N6 C8' H8' 128.2 . .
C8' C9' N5 109(2) . .
C8' C9' H9' 125.4 . .
N5 C9' H9' 125.4 . .
C18' C17' C22' 116(6) . .
C18' C17' C16 122(5) . .
C22' C17' C16 122(7) . .
C17' C18' C19' 121(3) . .
C17' C18' H18' 119.7 . .
C19' C18' H18' 119.7 . .
C20' C19' C18' 122.6(15) . .
C20' C19' H19' 118.7 . .
C18' C19' H19' 118.7 . .
C19' C20' C21' 117.3(15) . .
C19' C20' C30' 120.9(16) . .
C21' C20' C30' 121.6(17) . .
C22' C21' C20' 119(4) . .
C22' C21' H21' 120.4 . .
C20' C21' H21' 120.4 . .
C21' C22' C17' 124(7) . .
C21' C22' H22' 118.0 . .
C17' C22' H22' 118.0 . .
C29' C24' C25' 116(3) . .
C29' C24' C23 124(3) . .
C25' C24' C23 120(3) . .
C26' C25' C24' 121(2) . .
C26' C25' H25' 119.7 . .
C24' C25' H25' 119.7 . .
C27' C26' C25' 119.7(14) . .
C27' C26' H26' 120.1 . .
C25' C26' H26' 120.1 . .
C28' C27' C26' 119.6(16) . .
C28' C27' C32' 118.2(17) . 4_666
C26' C27' C32' 120.6(15) . 4_666
C27' C28' C29' 121.0(19) . .
C27' C28' H28' 119.5 . .
C29' C28' H28' 119.5 . .
C28' C29' C24' 121(3) . .
C28' C29' H29' 119.3 . .
C24' C29' H29' 119.3 . .
C31' C30' C35' 118.6(15) . .
C31' C30' C20' 121.9(17) . .
C35' C30' C20' 119.5(16) . .
C30' C31' C32' 120.8(17) . .
C30' C31' H31' 119.6 . .
C32' C31' H31' 119.6 . .
C33' C32' C31' 120.1(17) . .
C33' C32' C27' 122.4(16) . 4_465
C31' C32' C27' 117.4(17) . 4_465
C34' C33' C32' 119.7(16) . .
C34' C33' H33' 120.2 . .
C32' C33' H33' 120.2 . .
C33' C34' C35' 119.5(17) . .
C33' C34' H34' 120.2 . .
C35' C34' H34' 120.2 . .
C30' C35' C34' 121.3(17) . .
C30' C35' H35' 119.4 . .
C34' C35' H35' 119.4 . .

loop_
_geom_bond_atom_site_label_1
_geom_bond_atom_site_label_2
_geom_bond_distance
_geom_bond_site_symmetry_2
Cd1 N4 2.306(4) 3_667
Cd1 O2 2.320(3) .
Cd1 N2 2.322(4) .
Cd1 N5 2.326(4) .
Cd1 O4 2.376(4) .
Cd1 O3 2.527(4) .
Cd1 O1 2.580(4) .
N1 C1 1.332(6) .
N1 C3 1.344(6) .
N1 C10 1.424(6) .
N2 C1 1.299(6) .
N2 C2 1.337(6) .
N3 C4 1.329(6) .
N3 C6 1.338(6) .
N3 C12 1.416(5) .
C5 C6 1.349(6) .
C5 N4 1.351(6) .
C5 H5 0.9300 .
N5 C7 1.285(5) .
N5 C9 1.34(2) .
N5 C9' 1.45(3) .
N6 C7 1.318(6) .
N6 C8 1.32(2) .
N6 C14 1.416(5) 1_545
N6 C8' 1.47(3) .
O1 C16 1.244(7) .
O2 C16 1.233(6) .
O3 C23 1.244(7) .
O4 C23 1.211(7) .
C1 H1 0.9300 .
C2 C3 1.360(8) .
C2 H2 0.9300 .
C3 H3 0.9300 .
C6 H6 0.9300 .
N4 C4 1.303(5) .
N4 Cd1 2.306(4) 3_667
C4 H4 0.9300 .
C7 H7 0.9300 .
C8 C9 1.34(3) .
C8 H8 0.9300 .
C9 H9 0.9300 .
C10 C11 1.354(6) .
C10 C15 1.371(6) .
C11 C12 1.387(6) .
C11 H11 0.9300 .
C12 C13 1.386(6) .
C13 C14 1.378(6) .
C13 H13 0.9300 .
C14 C15 1.375(6) .
C14 N6 1.416(5) 1_565
C15 H15 0.9300 .
C16 C17' 1.49(7) .
C16 C17 1.53(5) .
C17 C18 1.31(6) .
C17 C22 1.40(8) .
C18 C19 1.367(14) .
C18 H18 0.9300 .
C19 C20 1.341(14) .
C19 H19 0.9300 .
C20 C21 1.380(17) .
C20 C30 1.504(14) .
C21 C22 1.39(6) .
C21 H21 0.9300 .
C22 H22 0.9300 .
C23 C24' 1.51(4) .
C23 C24 1.56(3) .
C24 C25 1.34(3) .
C24 C29 1.35(4) .
C25 C26 1.360(16) .
C25 H25 0.9300 .
C26 C27 1.274(15) .
C26 H26 0.9300 .
C27 C28 1.406(16) .
C27 C32 1.514(16) 4_666
C28 C29 1.31(2) .
C28 H28 0.9300 .
C29 H29 0.9300 .
C30 C31 1.380(14) .
C30 C35 1.387(15) .
C31 C32 1.379(13) .
C31 H31 0.9300 .
C32 C33 1.385(16) .
C32 C27 1.514(16) 4_465
C33 C34 1.389(15) .
C33 H33 0.9300 .
C34 C35 1.384(14) .
C34 H34 0.9300 .
C35 H35 0.9300 .
C8' C9' 1.36(4) .
C8' H8' 0.9300 .
C9' H9' 0.9300 .
C17' C18' 1.37(8) .
C17' C22' 1.38(10) .
C18' C19' 1.406(19) .
C18' H18' 0.9300 .
C19' C20' 1.357(19) .
C19' H19' 0.9300 .
C20' C21' 1.40(2) .
C20' C30' 1.51(2) .
C21' C22' 1.38(7) .
C21' H21' 0.9300 .
C22' H22' 0.9300 .
C24' C29' 1.39(5) .
C24' C25' 1.40(4) .
C25' C26' 1.39(2) .
C25' H25' 0.9300 .
C26' C27' 1.39(2) .
C26' H26' 0.9300 .
C27' C28' 1.314(19) .
C27' C32' 1.53(2) 4_666
C28' C29' 1.38(3) .
C28' H28' 0.9300 .
C29' H29' 0.9300 .
C30' C31' 1.37(2) .
C30' C35' 1.38(2) .
C31' C32' 1.39(2) .
C31' H31' 0.9300 .
C32' C33' 1.38(2) .
C32' C27' 1.53(2) 4_465
C33' C34' 1.38(2) .
C33' H33' 0.9300 .
C34' C35' 1.388(19) .
C34' H34' 0.9300 .
C35' H35' 0.9300 .

loop_
_geom_torsion_atom_site_label_1
_geom_torsion_atom_site_label_2
_geom_torsion_atom_site_label_3
_geom_torsion_atom_site_label_4
_geom_torsion
_geom_torsion_site_symmetry_1
_geom_torsion_site_symmetry_4
N4 Cd1 N2 C1 71.5(5) 3_667 .
O2 Cd1 N2 C1 -149.3(5) . .
N5 Cd1 N2 C1 -175(2) . .
O4 Cd1 N2 C1 -63.3(5) . .
O3 Cd1 N2 C1 -11.1(5) . .
O1 Cd1 N2 C1 158.5(5) . .
N4 Cd1 N2 C2 -107.9(6) 3_667 .
O2 Cd1 N2 C2 31.3(6) . .
N5 Cd1 N2 C2 6(3) . .
O4 Cd1 N2 C2 117.4(6) . .
O3 Cd1 N2 C2 169.5(6) . .
O1 Cd1 N2 C2 -20.9(6) . .
N4 Cd1 N5 C7 -27.7(5) 3_667 .
O2 Cd1 N5 C7 -167.1(5) . .
N2 Cd1 N5 C7 -141(2) . .
O4 Cd1 N5 C7 106.7(5) . .
O3 Cd1 N5 C7 54.8(5) . .
O1 Cd1 N5 C7 -114.8(5) . .
N4 Cd1 N5 C9 172(2) 3_667 .
O2 Cd1 N5 C9 32(2) . .
N2 Cd1 N5 C9 58(3) . .
O4 Cd1 N5 C9 -54(2) . .
O3 Cd1 N5 C9 -106(2) . .
O1 Cd1 N5 C9 84(2) . .
N4 Cd1 N5 C9' 137(2) 3_667 .
O2 Cd1 N5 C9' -3(2) . .
N2 Cd1 N5 C9' 23(4) . .
O4 Cd1 N5 C9' -89(2) . .
O3 Cd1 N5 C9' -141(2) . .
O1 Cd1 N5 C9' 50(2) . .
N4 Cd1 O1 C16 -172.9(4) 3_667 .
O2 Cd1 O1 C16 3.3(3) . .
N2 Cd1 O1 C16 93.4(4) . .
N5 Cd1 O1 C16 -84.8(4) . .
O4 Cd1 O1 C16 -1.8(5) . .
O3 Cd1 O1 C16 176.0(8) . .
N4 Cd1 O2 C16 2.6(5) 3_667 .
N2 Cd1 O2 C16 -92.8(4) . .
N5 Cd1 O2 C16 85.5(4) . .
O4 Cd1 O2 C16 173.3(4) . .
O3 Cd1 O2 C16 178.7(4) . .
O1 Cd1 O2 C16 -3.3(4) . .
N4 Cd1 O3 C23 170.4(5) 3_667 .
O2 Cd1 O3 C23 -7.0(6) . .
N2 Cd1 O3 C23 -95.8(5) . .
N5 Cd1 O3 C23 83.1(5) . .
O4 Cd1 O3 C23 -0.3(4) . .
O1 Cd1 O3 C23 -178.4(7) . .
N4 Cd1 O4 C23 -12.7(5) 3_667 .
O2 Cd1 O4 C23 175.7(4) . .
N2 Cd1 O4 C23 86.3(4) . .
N5 Cd1 O4 C23 -97.4(4) . .
O3 Cd1 O4 C23 0.3(4) . .
O1 Cd1 O4 C23 179.7(4) . .
C2 N2 C1 N1 -0.8(7) . .
Cd1 N2 C1 N1 179.7(3) . .
C3 N1 C1 N2 1.6(7) . .
C10 N1 C1 N2 179.5(5) . .
C1 N2 C2 C3 -0.3(8) . .
Cd1 N2 C2 C3 179.2(5) . .
C1 N1 C3 C2 -1.7(8) . .
C10 N1 C3 C2 -179.7(6) . .
N2 C2 C3 N1 1.3(9) . .
C4 N3 C6 C5 1.1(7) . .
C12 N3 C6 C5 175.7(5) . .
N4 C5 C6 N3 -1.0(7) . .
C6 C5 N4 C4 0.5(6) . .
C6 C5 N4 Cd1 -160.6(4) . 3_667
C5 N4 C4 N3 0.2(6) . .
Cd1 N4 C4 N3 161.7(3) 3_667 .
C6 N3 C4 N4 -0.8(6) . .
C12 N3 C4 N4 -175.5(5) . .
C9 N5 C7 N6 -16.2(18) . .
C9' N5 C7 N6 14(2) . .
Cd1 N5 C7 N6 -179.9(3) . .
C8 N6 C7 N5 17(2) . .
C14 N6 C7 N5 -177.2(5) 1_545 .
C8' N6 C7 N5 -13(2) . .
C7 N6 C8 C9 -10.1(18) . .
C14 N6 C8 C9 -176.2(11) 1_545 .
C8' N6 C8 C9 89(5) . .
N6 C8 C9 N5 1.0(18) . .
C7 N5 C9 C8 8.8(16) . .
C9' N5 C9 C8 -90(5) . .
Cd1 N5 C9 C8 174.3(11) . .
C1 N1 C10 C11 -30.9(8) . .
C3 N1 C10 C11 146.6(6) . .
C1 N1 C10 C15 149.5(5) . .
C3 N1 C10 C15 -33.0(9) . .
C15 C10 C11 C12 0.4(8) . .
N1 C10 C11 C12 -179.2(4) . .
C10 C11 C12 C13 0.3(8) . .
C10 C11 C12 N3 178.5(5) . .
C4 N3 C12 C13 133.0(5) . .
C6 N3 C12 C13 -40.6(8) . .
C4 N3 C12 C11 -45.3(7) . .
C6 N3 C12 C11 141.1(6) . .
C11 C12 C13 C14 0.2(7) . .
N3 C12 C13 C14 -178.1(4) . .
C12 C13 C14 C15 -1.3(7) . .
C12 C13 C14 N6 177.9(4) . 1_565
C11 C10 C15 C14 -1.5(8) . .
N1 C10 C15 C14 178.1(5) . .
C13 C14 C15 C10 1.9(7) . .
N6 C14 C15 C10 -177.2(5) 1_565 .
Cd1 O2 C16 O1 6.5(7) . .
Cd1 O2 C16 C17' 172(2) . .
Cd1 O2 C16 C17 -160.7(16) . .
Cd1 O1 C16 O2 -5.8(6) . .
Cd1 O1 C16 C17' -170(2) . .
Cd1 O1 C16 C17 162.0(18) . .
O2 C16 C17 C18 177(3) . .
O1 C16 C17 C18 9(4) . .
C17' C16 C17 C18 -101(14) . .
O2 C16 C17 C22 -7(4) . .
O1 C16 C17 C22 -175(2) . .
C17' C16 C17 C22 75(11) . .
C22 C17 C18 C19 -4(5) . .
C16 C17 C18 C19 172(2) . .
C17 C18 C19 C20 5(4) . .
C18 C19 C20 C21 -4(3) . .
C18 C19 C20 C30 175.2(15) . .
C19 C20 C21 C22 3(3) . .
C30 C20 C21 C22 -177(2) . .
C20 C21 C22 C17 -2(4) . .
C18 C17 C22 C21 3(5) . .
C16 C17 C22 C21 -174(2) . .
Cd1 O4 C23 O3 -0.5(8) . .
Cd1 O4 C23 C24' 159.0(15) . .
Cd1 O4 C23 C24 -167.0(13) . .
Cd1 O3 C23 O4 0.5(8) . .
Cd1 O3 C23 C24' -157.3(16) . .
Cd1 O3 C23 C24 167.7(12) . .
O4 C23 C24 C25 179.9(19) . .
O3 C23 C24 C25 12(3) . .
C24' C23 C24 C25 -97(6) . .
O4 C23 C24 C29 -9(3) . .
O3 C23 C24 C29 -177(2) . .
C24' C23 C24 C29 74(5) . .
C29 C24 C25 C26 -3(4) . .
C23 C24 C25 C26 168.9(18) . .
C24 C25 C26 C27 3(3) . .
C25 C26 C27 C28 -4(3) . .
C25 C26 C27 C32 175.0(16) . 4_666
C26 C27 C28 C29 6(3) . .
C32 C27 C28 C29 -173.8(18) 4_666 .
C27 C28 C29 C24 -5(4) . .
C25 C24 C29 C28 4(4) . .
C23 C24 C29 C28 -168.5(19) . .
C19 C20 C30 C31 32(2) . .
C21 C20 C30 C31 -148.4(17) . .
C19 C20 C30 C35 -147.6(17) . .
C21 C20 C30 C35 32(2) . .
C35 C30 C31 C32 0(2) . .
C20 C30 C31 C32 -179.9(14) . .
C30 C31 C32 C33 0(2) . .
C30 C31 C32 C27 -179.2(14) . 4_465
C31 C32 C33 C34 -1(2) . .
C27 C32 C33 C34 178.5(15) 4_465 .
C32 C33 C34 C35 2(3) . .
C33 C34 C35 C30 -1(2) . .
C31 C30 C35 C34 0(2) . .
C20 C30 C35 C34 -179.8(14) . .
C7 N6 C8' C9' 6(2) . .
C8 N6 C8' C9' -83(4) . .
C14 N6 C8' C9' 171.3(15) 1_545 .
N6 C8' C9' N5 2(2) . .
C7 N5 C9' C8' -9(2) . .
C9 N5 C9' C8' 79(4) . .
Cd1 N5 C9' C8' -177.3(14) . .
O2 C16 C17' C18' -151(3) . .
O1 C16 C17' C18' 15(5) . .
C17 C16 C17' C18' 99(14) . .
O2 C16 C17' C22' 19(5) . .
O1 C16 C17' C22' -176(3) . .
C17 C16 C17' C22' -92(13) . .
C22' C17' C18' C19' 8(6) . .
C16 C17' C18' C19' 178(2) . .
C17' C18' C19' C20' -3(5) . .
C18' C19' C20' C21' -3(4) . .
C18' C19' C20' C30' -177(2) . .
C19' C20' C21' C22' 4(4) . .
C30' C20' C21' C22' 178(3) . .
C20' C21' C22' C17' 1(6) . .
C18' C17' C22' C21' -7(7) . .
C16 C17' C22' C21' -178(3) . .
O4 C23 C24' C29' 18(4) . .
O3 C23 C24' C29' 178(2) . .
C24 C23 C24' C29' -94(6) . .
O4 C23 C24' C25' -161(2) . .
O3 C23 C24' C25' 0(3) . .
C24 C23 C24' C25' 87(5) . .
C29' C24' C25' C26' 3(4) . .
C23 C24' C25' C26' -178(2) . .
C24' C25' C26' C27' 6(4) . .
C25' C26' C27' C28' -13(4) . .
C25' C26' C27' C32' -179(2) . 4_666
C26' C27' C28' C29' 12(4) . .
C32' C27' C28' C29' 178(2) 4_666 .
C27' C28' C29' C24' -3(5) . .
C25' C24' C29' C28' -4(5) . .
C23 C24' C29' C28' 177(2) . .
C19' C20' C30' C31' -28(3) . .
C21' C20' C30' C31' 158(2) . .
C19' C20' C30' C35' 151(2) . .
C21' C20' C30' C35' -23(3) . .
C35' C30' C31' C32' 0(3) . .
C20' C30' C31' C32' 179.4(19) . .
C30' C31' C32' C33' 0(3) . .
C30' C31' C32' C27' 176.7(18) . 4_465
C31' C32' C33' C34' 0(3) . .
C27' C32' C33' C34' -176.4(19) 4_465 .
C32' C33' C34' C35' 0(3) . .
C31' C30' C35' C34' 0(3) . .
C20' C30' C35' C34' -179(2) . .
C33' C34' C35' C30' 0(3) . .

loop_
_platon_squeeze_void_nr
_platon_squeeze_void_average_x
_platon_squeeze_void_average_y
_platon_squeeze_void_average_z
_platon_squeeze_void_volume
_platon_squeeze_void_count_electrons
1 0.000 -0.014 -0.004 2654.9 206.8
